data_1531869
loop_
_publ_author_name
'Morozov, V.A.'
'Pokholok, K.V.'
'Lazoryak, B.I.'
'Lebedev, O.I.'
'Lachgar, A.'
'Malakho, A.P.'
'van Tendeloo, G.'

_publ_section_title
;
 A new iron oxophosphate Sr Fe3 (P O4)3 O with chain-like structure
;
_journal_name_full 'Journal of Solid State Chemistry'
_journal_page_first 411
_journal_page_last 417
_journal_volume 170
_journal_year 2003
_chemical_formula_sum 'Fe3 O13 P3 Sr'
_chemical_name_systematic 'Sr Fe3 (P O4)3 O'
_space_group_IT_number 11
_symmetry_space_group_name_Hall '-P 2yb'
_symmetry_space_group_name_H-M 'P 1 21/m 1'
_cell_angle_alpha 90
_cell_angle_beta 99.74
_cell_angle_gamma 90
_cell_formula_units_Z 2
_cell_length_a 7.5395
_cell_length_b 6.3476
_cell_length_c 10.3161
_cell_volume 486.589
_citation_journal_id_ASTM JSSCBI
_cod_data_source_file Morozov_JSSCBI_2003_1477.cif
_cod_data_source_block Fe3O13P3Sr1
_cod_original_cell_volume 486.5887
_cod_original_formula_sum 'Fe3 O13 P3 Sr1'
_cod_database_code 1531869

loop_
_symmetry_equiv_pos_as_xyz
x,y,z
-x,y+1/2,-z
-x,-y,-z
x,-y-1/2,z

loop_
_atom_site_label
_atom_site_type_symbol
_atom_site_fract_x
_atom_site_fract_y
_atom_site_fract_z
_atom_site_occupancy
_atom_site_U_iso_or_equiv
P2 P+5 0.2545 0.25 0.7385 1 0.0
O8 O-2 0.752 0.0598 -0.0746 1 0.0
O1 O-2 0.8779 0.25 0.4093 1 0.0
O5 O-2 0.3688 0.0612 0.7126 1 0.0
Fe3 Fe+3 0.2119 0.25 0.06 1 0.0
O7 O-2 0.2019 0.25 0.8738 1 0.0
Sr1 Sr+2 0.6693 0.25 0.7017 1 0.0
O10 O-2 -0.0236 0.25 0.0958 1 0.0
P3 P+5 0.7837 0.25 0.0193 1 0.0
O2 O-2 0.2098 0.0524 0.4104 1 0.0
P1 P+5 0.3141 0.25 0.3856 1 0.0
Fe1 Fe+3 0 0 0.5 1 0.0
O9 O-2 0.6514 0.25 0.113 1 0.0
O6 O-2 0.0767 0.25 0.6344 1 0.0
O4 O-2 0.5072 0.25 0.4601 1 0.0
Fe2 Fe+3 0.6523 0.25 0.3019 1 0.0
O3 O-2 0.3492 0.25 0.2417 1 0.0
